data_1505995
loop_
_publ_author_name
'Barluenga, Jos\'e'
'Andina, Facundo'
'Aznar, Fernando'

_publ_section_title
;
 Unprecedented reactivity pattern of chromium fischer carbene complexes.
 Direct application to one-pot synthesis of 4-aryl-3,4-dihydrocoumarins on
 a multigram scale.
;
_journal_issue 13
_journal_name_full 'Organic letters'
_journal_page_first 2703
_journal_page_last 2706
_journal_paper_doi 10.1021/ol060702e
_journal_volume 8
_journal_year 2006
_chemical_formula_moiety 'C20 H18 O3 S2'
_chemical_formula_sum 'C20 H18 O3 S2'
_chemical_formula_weight 370.46
_chemical_name_systematic
;
 6-methoxy-3,3-dimethyl-4,8-di(thiophen-2-yl)chroman-2-one
;
_space_group_IT_number 14
_symmetry_cell_setting monoclinic
_symmetry_space_group_name_Hall '-P 2yn'
_symmetry_space_group_name_H-M 'P 1 21/n 1'
_atom_sites_solution_hydrogens geom
_atom_sites_solution_primary direct
_atom_sites_solution_secondary difmap
_audit_creation_method SHELXL-97
_cell_angle_alpha 90.000(2)
_cell_angle_beta 92.158(2)
_cell_angle_gamma 90.000(2)
_cell_formula_units_Z 4
_cell_length_a 10.8990(10)
_cell_length_b 11.0190(10)
_cell_length_c 15.3570(10)
_cell_measurement_reflns_used 11942
_cell_measurement_temperature 293(2)
_cell_measurement_theta_max 56.60
_cell_measurement_theta_min 4.50
_cell_volume 1843.0(3)
_computing_cell_refinement 'BRUKER SAINT'
_computing_data_collection 'BRUKER SMART'
_computing_data_reduction 'BRUKER SHELXTL'
_computing_molecular_graphics 'Bruker SHELXTL'
_computing_publication_material 'Bruker SHELXTL'
_computing_structure_refinement 'SHELXL-97 (Sheldrick, 1997)'
_computing_structure_solution 'SHELXS-97 (Sheldrick, 1990)'
_diffrn_ambient_temperature 293(2)
_diffrn_measured_fraction_theta_full 0.952
_diffrn_measured_fraction_theta_max 0.952
_diffrn_measurement_device_type 'CCD area detector'
_diffrn_measurement_method 'phi and omega scans'
_diffrn_radiation_monochromator graphite
_diffrn_radiation_source 'fine-focus sealed tube'
_diffrn_radiation_type MoK\a
_diffrn_radiation_wavelength 0.71073
_diffrn_reflns_av_R_equivalents 0.0273
_diffrn_reflns_av_sigmaI/netI 0.0395
_diffrn_reflns_limit_h_max 14
_diffrn_reflns_limit_h_min -11
_diffrn_reflns_limit_k_max 13
_diffrn_reflns_limit_k_min -14
_diffrn_reflns_limit_l_max 17
_diffrn_reflns_limit_l_min -20
_diffrn_reflns_number 11619
_diffrn_reflns_theta_full 28.29
_diffrn_reflns_theta_max 28.29
_diffrn_reflns_theta_min 2.25
_diffrn_standards_decay_% 1.9
_exptl_absorpt_coefficient_mu 0.304
_exptl_absorpt_correction_T_max 0.9652
_exptl_absorpt_correction_T_min 0.9557
_exptl_absorpt_correction_type empirical
_exptl_absorpt_process_details SADABS
_exptl_crystal_colour colourless
_exptl_crystal_density_diffrn 1.335
_exptl_crystal_density_method 'not measured'
_exptl_crystal_description plate
_exptl_crystal_F_000 776
_exptl_crystal_size_max 0.38
_exptl_crystal_size_mid 0.21
_exptl_crystal_size_min 0.07
_refine_diff_density_max 0.838
_refine_diff_density_min -0.695
_refine_diff_density_rms 0.088
_refine_ls_extinction_method none
_refine_ls_goodness_of_fit_ref 1.063
_refine_ls_hydrogen_treatment none
_refine_ls_matrix_type full
_refine_ls_number_parameters 226
_refine_ls_number_reflns 4370
_refine_ls_number_restraints 0
_refine_ls_restrained_S_all 1.063
_refine_ls_R_factor_all 0.1251
_refine_ls_R_factor_gt 0.0791
_refine_ls_shift/su_max 0.000
_refine_ls_shift/su_mean 0.000
_refine_ls_structure_factor_coef Fsqd
_refine_ls_weighting_details 'calc w=1/[\s^2^(Fo^2^)+(0.1612P)^2^+1.2519P] where P=(Fo^2^+2Fc^2^)/3'
_refine_ls_weighting_scheme calc
_refine_ls_wR_factor_gt 0.2498
_refine_ls_wR_factor_ref 0.2904
_reflns_number_gt 2549
_reflns_number_total 4370
_reflns_threshold_expression >2sigma(I)
_cod_data_source_file ol060702esi20060518_071642.cif
_cod_data_source_block 4c
_cod_depositor_comments
;
The following automatic conversions were performed:

'_symmetry_cell_setting' value 'Monoclinic' changed to 'monoclinic'
according to /home/saulius/struct/CIF-dictionaries/cif_core.dic
dictionary named 'cif_core.dic' version 2.4.1 from 2010-06-29.

Automatic conversion script
Id: cif_fix_values 1715 2011-07-08 13:25:40Z adriana 
;
_cod_original_sg_symbol_H-M P21/n
_cod_database_code 1505995

loop_
_symmetry_equiv_pos_as_xyz
'x, y, z'
'-x+1/2, y+1/2, -z+1/2'
'-x, -y, -z'
'x-1/2, -y-1/2, z-1/2'

loop_
_atom_site_label
_atom_site_type_symbol
_atom_site_fract_x
_atom_site_fract_y
_atom_site_fract_z
_atom_site_U_iso_or_equiv
_atom_site_adp_type
_atom_site_occupancy
_atom_site_symmetry_multiplicity
_atom_site_calc_flag
_atom_site_refinement_flags
C1 C 0.2283(3) 0.1000(3) 0.5074(2) 0.0400(8) Uani 1 1 d .
H1 H 0.1941 0.0288 0.4848 0.048 Uiso 1 1 calc R
C2 C 0.2758(3) 0.1161(3) 0.8125(2) 0.0400(8) Uani 1 1 d .
C3 C 0.2205(3) 0.0531(3) 0.7439(2) 0.0389(8) Uani 1 1 d .
C4 C 0.2051(4) 0.2389(3) 1.0441(2) 0.0499(10) Uani 1 1 d .
H4 H 0.1222 0.2274 1.0537 0.060 Uiso 1 1 calc R
C5 C 0.2143(3) 0.1440(3) 0.8890(2) 0.0410(8) Uani 1 1 d .
C6 C 0.2977(3) 0.0232(3) 0.6665(2) 0.0424(8) Uani 1 1 d .
H6 H 0.2655 -0.0525 0.6412 0.051 Uiso 1 1 calc R
C7 C 0.2727(4) 0.2066(3) 0.9642(2) 0.0429(8) Uani 1 1 d .
C8 C 0.4778(3) 0.1036(3) 0.7541(2) 0.0427(8) Uani 1 1 d .
C9 C 0.0994(3) 0.0171(3) 0.7483(3) 0.0456(8) Uani 1 1 d .
H9 H 0.0614 -0.0253 0.7025 0.055 Uiso 1 1 calc R
C10 C 0.0918(3) 0.1076(4) 0.8909(3) 0.0495(9) Uani 1 1 d .
H10 H 0.0471 0.1258 0.9397 0.059 Uiso 1 1 calc R
C11 C 0.2858(3) 0.1196(4) 0.5962(2) 0.0460(9) Uani 1 1 d .
C12 C 0.4316(3) -0.0021(3) 0.6995(2) 0.0446(8) Uani 1 1 d .
C13 C 0.0349(3) 0.0454(4) 0.8225(3) 0.0493(9) Uani 1 1 d .
C14 C 0.5166(4) -0.0235(4) 0.6245(3) 0.0594(11) Uani 1 1 d .
H14A H 0.4869 -0.0907 0.5901 0.089 Uiso 1 1 calc R
H14B H 0.5979 -0.0412 0.6474 0.089 Uiso 1 1 calc R
H14C H 0.5188 0.0480 0.5888 0.089 Uiso 1 1 calc R
C15 C 0.4364(4) -0.1131(4) 0.7612(3) 0.0586(11) Uani 1 1 d .
H15A H 0.4080 -0.1839 0.7300 0.088 Uiso 1 1 calc R
H15B H 0.3849 -0.0986 0.8094 0.088 Uiso 1 1 calc R
H15C H 0.5194 -0.1259 0.7824 0.088 Uiso 1 1 calc R
C16 C 0.2976(5) 0.2925(4) 1.1038(3) 0.0650(12) Uani 1 1 d .
H16 H 0.2787 0.3190 1.1592 0.078 Uiso 1 1 calc R
C17 C 0.2887(5) 0.3071(5) 0.5115(3) 0.0678(13) Uani 1 1 d .
H17 H 0.2977 0.3855 0.4902 0.081 Uiso 1 1 calc R
C18 C -0.1486(4) -0.0498(5) 0.7676(4) 0.0723(14) Uani 1 1 d .
H18D H -0.2312 -0.0650 0.7844 0.108 Uiso 1 1 calc R
H18E H -0.1078 -0.1256 0.7581 0.108 Uiso 1 1 calc R
H18F H -0.1502 -0.0030 0.7149 0.108 Uiso 1 1 calc R
C19 C 0.4103(5) 0.3011(5) 1.0744(3) 0.0675(13) Uani 1 1 d .
H19 H 0.4760 0.3332 1.1073 0.081 Uiso 1 1 calc R
C20 C 0.2378(5) 0.2160(6) 0.4646(3) 0.0758(15) Uani 1 1 d .
H21 H 0.2098 0.2272 0.4072 0.091 Uiso 1 1 calc R
O1 O -0.0850(3) 0.0150(3) 0.8343(2) 0.0750(10) Uani 1 1 d .
O2 O 0.3967(2) 0.1568(2) 0.80821(16) 0.0457(7) Uani 1 1 d .
O3 O 0.5800(3) 0.1435(3) 0.75570(19) 0.0610(8) Uani 1 1 d .
S1 S 0.42344(13) 0.24885(15) 0.97237(9) 0.0777(5) Uani 1 1 d .
S2 S 0.33360(15) 0.26472(12) 0.61120(9) 0.0767(5) Uani 1 1 d .

loop_
_atom_site_aniso_label
_atom_site_aniso_U_11
_atom_site_aniso_U_22
_atom_site_aniso_U_33
_atom_site_aniso_U_23
_atom_site_aniso_U_13
_atom_site_aniso_U_12
C1 0.0459(19) 0.0420(18) 0.0322(16) -0.0048(13) 0.0055(14) 0.0055(15)
C2 0.0339(18) 0.0414(18) 0.0449(18) 0.0003(14) 0.0052(14) -0.0012(14)
C3 0.0371(18) 0.0377(17) 0.0421(18) 0.0002(14) 0.0020(14) -0.0002(14)
C4 0.070(3) 0.046(2) 0.0341(18) -0.0073(15) 0.0020(17) -0.0084(18)
C5 0.0400(19) 0.0414(18) 0.0420(18) 0.0033(14) 0.0056(15) 0.0006(15)
C6 0.042(2) 0.0410(18) 0.0439(19) -0.0051(14) 0.0035(15) -0.0038(15)
C7 0.048(2) 0.0426(19) 0.0386(18) 0.0006(14) 0.0076(15) 0.0024(16)
C8 0.0351(18) 0.053(2) 0.0398(18) -0.0033(15) 0.0049(14) -0.0006(16)
C9 0.042(2) 0.0415(19) 0.053(2) 0.0021(16) -0.0029(16) -0.0039(16)
C10 0.041(2) 0.054(2) 0.055(2) -0.0013(18) 0.0142(17) -0.0003(17)
C11 0.042(2) 0.053(2) 0.0433(19) -0.0092(16) 0.0050(15) 0.0026(17)
C12 0.0369(19) 0.047(2) 0.050(2) -0.0062(16) 0.0052(15) 0.0023(15)
C13 0.0339(19) 0.048(2) 0.067(2) 0.0033(18) 0.0085(17) -0.0027(16)
C14 0.050(2) 0.071(3) 0.058(2) -0.016(2) 0.0125(19) 0.009(2)
C15 0.057(3) 0.047(2) 0.071(3) 0.002(2) 0.000(2) 0.0031(19)
C16 0.089(4) 0.065(3) 0.042(2) -0.0080(19) 0.015(2) -0.007(2)
C17 0.066(3) 0.061(3) 0.077(3) 0.013(2) 0.014(2) 0.009(2)
C18 0.048(3) 0.070(3) 0.098(4) 0.014(3) -0.006(2) -0.014(2)
C19 0.074(3) 0.083(3) 0.045(2) -0.007(2) -0.009(2) -0.007(3)
C20 0.067(3) 0.115(4) 0.046(2) 0.004(3) 0.005(2) 0.015(3)
O1 0.0386(16) 0.089(2) 0.098(3) -0.019(2) 0.0170(16) -0.0168(15)
O2 0.0369(13) 0.0555(16) 0.0453(14) -0.0116(11) 0.0091(10) -0.0104(11)
O3 0.0399(16) 0.077(2) 0.0665(18) -0.0132(16) 0.0107(13) -0.0117(14)
S1 0.0610(8) 0.1112(12) 0.0609(8) -0.0243(7) 0.0018(6) -0.0087(7)
S2 0.0953(11) 0.0621(8) 0.0724(9) 0.0011(6) 0.0004(7) -0.0064(7)

loop_
_atom_type_symbol
_atom_type_description
_atom_type_scat_dispersion_real
_atom_type_scat_dispersion_imag
_atom_type_scat_source
C C 0.0033 0.0016 'International Tables Vol C Tables 4.2.6.8 and 6.1.1.4'
H H 0.0000 0.0000 'International Tables Vol C Tables 4.2.6.8 and 6.1.1.4'
O O 0.0106 0.0060 'International Tables Vol C Tables 4.2.6.8 and 6.1.1.4'
S S 0.1246 0.1234 'International Tables Vol C Tables 4.2.6.8 and 6.1.1.4'

loop_
_geom_angle_atom_site_label_1
_geom_angle_atom_site_label_2
_geom_angle_atom_site_label_3
_geom_angle
C20 C1 C11 104.6(4)
C20 C1 H1 127.7
C11 C1 H1 127.7
C3 C2 O2 120.8(3)
C3 C2 C5 122.5(3)
O2 C2 C5 116.6(3)
C2 C3 C9 119.8(3)
C2 C3 C6 117.8(3)
C9 C3 C6 122.3(3)
C16 C4 C7 105.1(4)
C16 C4 H4 127.4
C7 C4 H4 127.4
C10 C5 C2 116.2(3)
C10 C5 C7 120.3(3)
C2 C5 C7 123.5(3)
C11 C6 C3 111.7(3)
C11 C6 C12 114.4(3)
C3 C6 C12 109.0(3)
C11 C6 H6 107.1
C3 C6 H6 107.1
C12 C6 H6 107.1
C5 C7 C4 122.9(3)
C5 C7 S1 125.0(3)
C4 C7 S1 112.1(3)
O3 C8 O2 116.8(3)
O3 C8 C12 125.9(3)
O2 C8 C12 117.3(3)
C3 C9 C13 119.1(4)
C3 C9 H9 120.4
C13 C9 H9 120.4
C13 C10 C5 121.9(3)
C13 C10 H10 119.1
C5 C10 H10 119.1
C1 C11 C6 124.7(3)
C1 C11 S2 112.1(3)
C6 C11 S2 123.2(3)
C8 C12 C14 109.8(3)
C8 C12 C15 105.5(3)
C14 C12 C15 109.5(3)
C8 C12 C6 109.4(3)
C14 C12 C6 111.9(3)
C15 C12 C6 110.6(3)
O1 C13 C10 115.1(4)
O1 C13 C9 124.5(4)
C10 C13 C9 120.4(3)
C12 C14 H14A 109.5
C12 C14 H14B 109.5
H14A C14 H14B 109.5
C12 C14 H14C 109.5
H14A C14 H14C 109.5
H14B C14 H14C 109.5
C12 C15 H15A 109.5
C12 C15 H15B 109.5
H15A C15 H15B 109.5
C12 C15 H15C 109.5
H15A C15 H15C 109.5
H15B C15 H15C 109.5
C19 C16 C4 116.1(4)
C19 C16 H16 121.9
C4 C16 H16 121.9
C20 C17 S2 112.7(4)
C20 C17 H17 123.6
S2 C17 H17 123.6
O1 C18 H18D 109.5
O1 C18 H18E 109.5
H18D C18 H18E 109.5
O1 C18 H18F 109.5
H18D C18 H18F 109.5
H18E C18 H18F 109.5
C16 C19 S1 113.9(4)
C16 C19 H19 123.1
S1 C19 H19 123.1
C17 C20 C1 117.0(4)
C17 C20 H21 121.5
C1 C20 H21 121.5
C13 O1 C18 118.3(4)
C8 O2 C2 121.5(3)
C19 S1 C7 92.7(2)
C17 S2 C11 93.5(2)

loop_
_geom_bond_atom_site_label_1
_geom_bond_atom_site_label_2
_geom_bond_distance
C1 C20 1.443(7)
C1 C11 1.495(5)
C1 H1 0.9300
C2 C3 1.380(5)
C2 O2 1.396(4)
C2 C5 1.409(5)
C3 C9 1.382(5)
C3 C6 1.519(5)
C4 C16 1.462(6)
C4 C7 1.499(5)
C4 H4 0.9300
C5 C10 1.396(5)
C5 C7 1.469(5)
C6 C11 1.516(5)
C6 C12 1.552(5)
C6 H6 0.9800
C7 S1 1.708(4)
C8 O3 1.197(4)
C8 O2 1.368(4)
C8 C12 1.510(5)
C9 C13 1.396(6)
C9 H9 0.9300
C10 C13 1.381(6)
C10 H10 0.9300
C11 S2 1.694(4)
C12 C14 1.523(5)
C12 C15 1.547(6)
C13 O1 1.368(5)
C14 H14A 0.9600
C14 H14B 0.9600
C14 H14C 0.9600
C15 H15A 0.9600
C15 H15B 0.9600
C15 H15C 0.9600
C16 C19 1.328(7)
C16 H16 0.9300
C17 C20 1.342(7)
C17 S2 1.657(5)
C17 H17 0.9300
C18 O1 1.409(6)
C18 H18D 0.9600
C18 H18E 0.9600
C18 H18F 0.9600
C19 S1 1.680(5)
C19 H19 0.9300
C20 H21 0.9300

loop_
_geom_torsion_atom_site_label_1
_geom_torsion_atom_site_label_2
_geom_torsion_atom_site_label_3
_geom_torsion_atom_site_label_4
_geom_torsion
O2 C2 C3 C9 -177.8(3)
C5 C2 C3 C9 1.2(5)
O2 C2 C3 C6 3.7(5)
C5 C2 C3 C6 -177.3(3)
C3 C2 C5 C10 -1.9(5)
O2 C2 C5 C10 177.2(3)
C3 C2 C5 C7 177.5(3)
O2 C2 C5 C7 -3.4(5)
C2 C3 C6 C11 -92.9(4)
C9 C3 C6 C11 88.7(4)
C2 C3 C6 C12 34.5(4)
C9 C3 C6 C12 -144.0(3)
C10 C5 C7 C4 -2.5(5)
C2 C5 C7 C4 178.2(3)
C10 C5 C7 S1 176.5(3)
C2 C5 C7 S1 -2.8(5)
C16 C4 C7 C5 176.8(4)
C16 C4 C7 S1 -2.3(4)
C2 C3 C9 C13 0.0(5)
C6 C3 C9 C13 178.4(3)
C2 C5 C10 C13 1.3(6)
C7 C5 C10 C13 -178.0(4)
C20 C1 C11 C6 179.8(4)
C20 C1 C11 S2 1.4(4)
C3 C6 C11 C1 -113.9(4)
C12 C6 C11 C1 121.7(4)
C3 C6 C11 S2 64.3(4)
C12 C6 C11 S2 -60.1(4)
O3 C8 C12 C14 -19.7(6)
O2 C8 C12 C14 162.1(3)
O3 C8 C12 C15 98.2(5)
O2 C8 C12 C15 -80.1(4)
O3 C8 C12 C6 -142.8(4)
O2 C8 C12 C6 38.9(4)
C11 C6 C12 C8 72.1(4)
C3 C6 C12 C8 -53.8(4)
C11 C6 C12 C14 -49.9(4)
C3 C6 C12 C14 -175.7(3)
C11 C6 C12 C15 -172.2(3)
C3 C6 C12 C15 62.0(4)
C5 C10 C13 O1 179.5(4)
C5 C10 C13 C9 -0.2(6)
C3 C9 C13 O1 179.8(4)
C3 C9 C13 C10 -0.5(6)
C7 C4 C16 C19 1.2(6)
C4 C16 C19 S1 0.5(6)
S2 C17 C20 C1 1.1(6)
C11 C1 C20 C17 -1.6(5)
C10 C13 O1 C18 -179.3(4)
C9 C13 O1 C18 0.4(6)
O3 C8 O2 C2 -179.0(3)
C12 C8 O2 C2 -0.6(5)
C3 C2 O2 C8 -23.2(5)
C5 C2 O2 C8 157.7(3)
C16 C19 S1 C7 -1.7(4)
C5 C7 S1 C19 -176.7(4)
C4 C7 S1 C19 2.4(3)
C20 C17 S2 C11 -0.1(4)
C1 C11 S2 C17 -0.8(3)
C6 C11 S2 C17 -179.2(3)
